data_1509946
loop_
_publ_author_name
'Leverett, P.'
'Gatehouse, B.M.'

_publ_section_title
;
 The crystal structure of Ag6 Mo10 O33
;
_journal_name_full 'Journal of Solid State Chemistry'
_journal_page_first 484
_journal_page_last 496
_journal_paper_doi 10.1016/0022-4596(70)90131-3
_journal_volume 1
_journal_year 1970
_chemical_formula_sum 'Ag6 Mo10 O33'
_space_group_IT_number 2
_symmetry_space_group_name_Hall '-P 1'
_symmetry_space_group_name_H-M 'P -1'
_cell_angle_alpha 82.6
_cell_angle_beta 102.9
_cell_angle_gamma 106.4
_cell_formula_units_Z 1
_cell_length_a 7.59
_cell_length_b 8.31
_cell_length_c 11.42
_cell_volume 671.879
_citation_journal_id_ASTM JSSCBI
_cod_data_source_file silver3-x_240.cif
_cod_data_source_block Ag6Mo10O33
_cod_original_cell_volume 671.8793
_cod_database_code 1509946

loop_
_symmetry_equiv_pos_as_xyz
x,y,z
-x,-y,-z

loop_
_atom_site_label
_atom_site_type_symbol
_atom_site_fract_x
_atom_site_fract_y
_atom_site_fract_z
_atom_site_occupancy
_atom_site_U_iso_or_equiv
O7 O-2 0.6694 0.7948 0.1334 1 0.0
O10 O-2 0.5999 0.3322 0.3516 1 0.0
Mo1 Mo+6 0.5691 0.2249 0.4887 1 0.0
O12 O-2 0.9688 0.0067 0.3762 1 0.0
Mo2 Mo+6 0.0731 0.2334 0.4909 1 0.0
O13 O-2 0.4436 0.9884 0.382 1 0.0
O14 O-2 0.8143 0.6537 0.3888 1 0.0
O11 O-2 0.0427 0.3725 0.3709 1 0.0
O2 O-2 0.8794 0.6701 0.02115 1 0.0
O15 O-2 0.3864 0.6202 0.4129 1 0.0
O9 O-2 0.094 0.8312 0.2262 1 0.0
O1 O-2 0 0 0 1 0.0
O8 O-2 0.2178 0.1738 0.213 1 0.0
Ag1 Ag+1 0.6519 0.0065 0.2515 1 0.0
O3 O-2 0.3466 0.9952 0.079 1 0.0
O16 O-2 0.2982 0.1742 0.4625 1 0.0
O5 O-2 0.2423 0.6484 0.108 1 0.0
Mo3 Mo+6 0.1404 0.8005 0.0282 1 0.0
Ag2 Ag+1 0.8398 0.4832 0.2075 1 0.0
O6 O-2 0.831 0.2029 0.1161 1 0.0
Mo5 Mo+6 0.1823 0.9993 0.3179 1 0.0
O4 O-2 0.4921 0.3519 0.0847 1 0.0
O17 O-2 0.1792 0.8214 0.4821 1 0.0
Ag3 Ag+1 0.1138 0.5227 0.2388 1 0.0
Mo4 Mo+6 0.3011 0.2048 0.0144 1 0.0
